data_7105813
loop_
_publ_author_name
'Erli Lu'
'Jiaxiang Chu'
'Yaofeng Chen'
'Maxim Borzov'
'Guangyu Li'

_publ_section_title
;
 The scandium terminal imido complexes induced C-H bond selenation and the
 formation of Sc-Se bond
;
_journal_name_full Chem.Commun.
_journal_page_first 743
_journal_paper_doi 10.1039/c0cc03212c
_journal_volume 47
_journal_year 2011
_chemical_formula_moiety 'C40 H70 N5 Sc Si'
_chemical_formula_sum 'C40 H70 N5 Sc Si'
_chemical_formula_weight 694.06
_chemical_name_common
;
(N-(2,6-diisopropylphenyl)-N-((1Z,3E)-3-(N-(2,6-
diisopropylphenyl)-N-((1Z,3E)-3-(N-(2-(N-(2-(N,N-dimethylamino)ethyl)-N-
methylamino)ethyl)imino)-1-methylbut-1-enyl)amido-
kappaN$1!,N$2!,N$3!)(N-(2,6-diisopropylphenyl)amido)\
(trimethylsilylmethyl)scandium(iii)
;
_chemical_name_systematic
;
{<i>N</i>-(2,6-diisopropylphenyl)-<i>N</i>-{(1<i>Z</i>,3<i>E</i>)-3-
{<i>N</i>-(2,6-diisopropylphenyl)-<i>N</i>-{(1<i>Z</i>,3<i>E</i>)-
3-[<i>N</i>-(2-{<i>N</i>-[2-(<i>N</i>,<i>N</i>-dimethylamino)ethyl]-
<i>N</i>-methylamino}ethyl)imino]-1-methylbut-1-enyl}amido-
\k<i>N</i>^1^,<i>N</i>^2^,<i>N</i>^3^}[<i>N</i>-(2,6-diisopropylphenyl)amido]\
(trimethylsilylmethyl)scandium(III)
;
_space_group_IT_number 14
_symmetry_cell_setting monoclinic
_symmetry_space_group_name_Hall '-P 2ybc'
_symmetry_space_group_name_H-M 'P 1 21/c 1'
_atom_sites_solution_hydrogens geom
_atom_sites_solution_primary direct
_atom_sites_solution_secondary difmap
_audit_creation_method SHELXL-97
_cell_angle_alpha 90.00
_cell_angle_beta 101.978(2)
_cell_angle_gamma 90.00
_cell_formula_units_Z 4
_cell_length_a 9.4600(7)
_cell_length_b 23.0011(16)
_cell_length_c 20.5013(14)
_cell_measurement_reflns_used 2855
_cell_measurement_temperature 293(2)
_cell_measurement_theta_max 19.56
_cell_measurement_theta_min 2.22
_cell_volume 4363.8(5)
_computing_cell_refinement '<i>SAINT</i> v6.02 (Bruker, 2007)'
_computing_data_collection '<i>SMART</i> v5.622 (Bruker, 2007)'
_computing_data_reduction '<i>SAINT</i> v6.02 (Bruker, 2007)'
_computing_molecular_graphics
;
SHELXTL97 (Sheldrick, 2008), <i>OLEX2</i> (Dolomanov <i>et al.</i>, 2009)
;
_computing_publication_material
;
<i>SHELXTL97</i> (Sheldrick, 2008), <i>OLEX2</i> (Dolomanov <i>et al.</i>, 2009)
;
_computing_structure_refinement '<i>SHELXL97</i> (Sheldrick, 2008)'
_computing_structure_solution '<i>SHELXS97</i> (Sheldrick, 2008)'
_diffrn_ambient_temperature 293(2)
_diffrn_detector_area_resol_mean 8.333
_diffrn_measured_fraction_theta_full 0.998
_diffrn_measured_fraction_theta_max 0.998
_diffrn_measurement_device_type CCD-LDI-APEX1
_diffrn_measurement_method 'phi and omega scans'
_diffrn_radiation_monochromator graphite
_diffrn_radiation_source 'fine-focus sealed tube'
_diffrn_radiation_type MoK\a
_diffrn_radiation_wavelength 0.71073
_diffrn_reflns_av_R_equivalents 0.0518
_diffrn_reflns_av_sigmaI/netI 0.0658
_diffrn_reflns_limit_h_max 11
_diffrn_reflns_limit_h_min -11
_diffrn_reflns_limit_k_max 27
_diffrn_reflns_limit_k_min -21
_diffrn_reflns_limit_l_max 24
_diffrn_reflns_limit_l_min -24
_diffrn_reflns_number 22169
_diffrn_reflns_theta_full 25.10
_diffrn_reflns_theta_max 25.10
_diffrn_reflns_theta_min 2.03
_diffrn_standards_number 0
_exptl_absorpt_coefficient_mu 0.227
_exptl_absorpt_correction_T_max 0.9310
_exptl_absorpt_correction_T_min 0.9148
_exptl_absorpt_correction_type multi-scan
_exptl_absorpt_process_details '<i>SADABS</i> (Sheldrick, 1996)'
_exptl_crystal_colour colorless
_exptl_crystal_density_diffrn 1.056
_exptl_crystal_density_method 'not measured'
_exptl_crystal_description block
_exptl_crystal_F_000 1520
_exptl_crystal_size_max 0.40
_exptl_crystal_size_mid 0.35
_exptl_crystal_size_min 0.32
_refine_diff_density_max 0.354
_refine_diff_density_min -0.227
_refine_diff_density_rms 0.047
_refine_ls_extinction_method none
_refine_ls_goodness_of_fit_ref 1.000
_refine_ls_hydrogen_treatment mixed
_refine_ls_matrix_type full
_refine_ls_number_parameters 475
_refine_ls_number_reflns 7770
_refine_ls_number_restraints 93
_refine_ls_restrained_S_all 1.036
_refine_ls_R_factor_all 0.1061
_refine_ls_R_factor_gt 0.0630
_refine_ls_shift/su_max 0.000
_refine_ls_shift/su_mean 0.000
_refine_ls_structure_factor_coef Fsqd
_refine_ls_weighting_details 'calc w=1/[\s^2^(Fo^2^)+(0.0863P)^2^+0.0000P] where P=(Fo^2^+2Fc^2^)/3'
_refine_ls_weighting_scheme calc
_refine_ls_wR_factor_gt 0.1492
_refine_ls_wR_factor_ref 0.1666
_reflns_number_gt 4897
_reflns_number_total 7770
_reflns_threshold_expression >2sigma(I)
_cod_data_source_file C0CC03212C.TXT
_cod_data_source_block z
_cod_depositor_comments
;
The following automatic conversions were performed:
'_symmetry_cell_setting' value 'Monoclinic' changed to 'monoclinic'
according to '/home/saulius/struct/CIF-dictionaries/cif_core.dic'
dictionary named 'cif_core.dic' version 2.4.1 from 2010-06-29.

Automatic conversion script
Id: cif_fix_enum 1527 2010-12-29 10:47:43Z saulius 
;
_cod_original_sg_symbol_H-M 'P 21/c'
_cod_database_code 7105813

loop_
_symmetry_equiv_pos_as_xyz
'x, y, z'
'-x, y+1/2, -z+1/2'
'-x, -y, -z'
'x, -y-1/2, z-1/2'

loop_
_atom_site_label
_atom_site_type_symbol
_atom_site_fract_x
_atom_site_fract_y
_atom_site_fract_z
_atom_site_U_iso_or_equiv
_atom_site_adp_type
_atom_site_occupancy
_atom_site_symmetry_multiplicity
_atom_site_calc_flag
_atom_site_refinement_flags
_atom_site_disorder_assembly
_atom_site_disorder_group
Sc1 Sc 0.22271(6) 0.38393(2) 0.22681(3) 0.04036(18) Uani 1 1 d . . .
N1 N 0.3369(3) 0.40321(10) 0.33055(11) 0.0425(6) Uani 1 1 d . . .
N2 N 0.1004(3) 0.32336(11) 0.27476(13) 0.0513(7) Uani 1 1 d . . .
N3 N 0.0436(3) 0.34322(11) 0.13901(13) 0.0546(7) Uani 1 1 d . . .
N4 N 0.0507(4) 0.21358(14) 0.03153(16) 0.0798(9) Uani 1 1 d . . .
N5 N 0.3807(3) 0.36144(13) 0.17625(13) 0.0492(7) Uani 1 1 d . . .
C1 C 0.4674(4) 0.37463(16) 0.44360(16) 0.0715(11) Uani 1 1 d . . .
H1B H 0.4459 0.3504 0.4784 0.107 Uiso 1 1 calc R . .
H1C H 0.4672 0.4147 0.4568 0.107 Uiso 1 1 calc R . .
H1A H 0.5609 0.3647 0.4356 0.107 Uiso 1 1 calc R . .
C2 C 0.3540(4) 0.36540(13) 0.38028(15) 0.0503(8) Uani 1 1 d . . .
C3 C 0.2720(4) 0.31478(14) 0.37900(16) 0.0600(9) Uani 1 1 d . . .
H3 H 0.3043 0.2889 0.4138 0.072 Uiso 1 1 calc R . .
C4 C 0.1490(4) 0.29730(14) 0.33328(18) 0.0588(9) Uani 1 1 d . . .
C5 C 0.0693(5) 0.24481(17) 0.3537(2) 0.0901(13) Uani 1 1 d . . .
H5B H -0.0283 0.2556 0.3547 0.135 Uiso 1 1 calc R . .
H5C H 0.1174 0.2319 0.3972 0.135 Uiso 1 1 calc R . .
H5A H 0.0687 0.2140 0.3221 0.135 Uiso 1 1 calc R . .
C6 C -0.0377(4) 0.30150(16) 0.23453(19) 0.0698(10) Uani 1 1 d . . .
H6B H -0.1131 0.3046 0.2600 0.084 Uiso 1 1 calc R . .
H6A H -0.0276 0.2608 0.2238 0.084 Uiso 1 1 calc R . .
C7 C -0.0784(4) 0.33611(16) 0.17172(18) 0.0642(10) Uani 1 1 d . . .
H7A H -0.1567 0.3167 0.1415 0.077 Uiso 1 1 calc R . .
H7B H -0.1126 0.3741 0.1820 0.077 Uiso 1 1 calc R . .
C8 C 0.1010(4) 0.28692(15) 0.11966(18) 0.0637(10) Uani 1 1 d . . .
H8A H 0.1459 0.2665 0.1601 0.076 Uiso 1 1 calc R . .
H8B H 0.1763 0.2952 0.0953 0.076 Uiso 1 1 calc R . .
C9 C -0.0082(4) 0.24630(18) 0.0775(2) 0.0804(12) Uani 1 1 d . . .
H9A H -0.0456 0.2199 0.1067 0.096 Uiso 1 1 calc R . .
H9B H -0.0885 0.2691 0.0534 0.096 Uiso 1 1 calc R . .
C11 C 0.4017(3) 0.46001(12) 0.34590(13) 0.0414(7) Uani 1 1 d . . .
C12 C 0.3248(3) 0.50166(13) 0.37433(14) 0.0490(8) Uani 1 1 d . . .
C13 C 0.3866(4) 0.55629(14) 0.38865(17) 0.0601(9) Uani 1 1 d . . .
H13 H 0.3368 0.5843 0.4077 0.072 Uiso 1 1 calc R . .
C14 C 0.5182(4) 0.56976(15) 0.37550(18) 0.0641(10) Uani 1 1 d . . .
H14 H 0.5579 0.6064 0.3860 0.077 Uiso 1 1 calc R . .
C15 C 0.5917(4) 0.52916(15) 0.34678(16) 0.0602(9) Uani 1 1 d . . .
H15 H 0.6806 0.5388 0.3371 0.072 Uiso 1 1 calc R . .
C16 C 0.5356(3) 0.47359(13) 0.33177(14) 0.0491(8) Uani 1 1 d . . .
C17 C 0.6264(4) 0.43057(16) 0.30194(19) 0.0668(10) Uani 1 1 d . . .
H17 H 0.5684 0.3953 0.2906 0.080 Uiso 1 1 calc R . .
C18 C 0.6632(5) 0.4535(2) 0.2379(2) 0.1097(17) Uani 1 1 d . . .
H18C H 0.7312 0.4848 0.2483 0.165 Uiso 1 1 calc R . .
H18B H 0.5768 0.4674 0.2089 0.165 Uiso 1 1 calc R . .
H18A H 0.7047 0.4229 0.2162 0.165 Uiso 1 1 calc R . .
C19 C 0.7624(4) 0.41348(19) 0.3517(2) 0.1016(15) Uani 1 1 d . . .
H19A H 0.8174 0.3866 0.3311 0.152 Uiso 1 1 calc R . .
H19B H 0.7365 0.3955 0.3898 0.152 Uiso 1 1 calc R . .
H19C H 0.8195 0.4475 0.3655 0.152 Uiso 1 1 calc R . .
C20 C 0.1781(4) 0.48984(16) 0.39126(19) 0.0692(10) Uani 1 1 d . . .
H20 H 0.1401 0.4539 0.3686 0.083 Uiso 1 1 calc R . .
C21 C 0.0686(4) 0.53802(19) 0.3676(2) 0.0953(14) Uani 1 1 d . . .
H21C H 0.1028 0.5738 0.3894 0.143 Uiso 1 1 calc R . .
H21B H -0.0224 0.5279 0.3783 0.143 Uiso 1 1 calc R . .
H21A H 0.0564 0.5427 0.3202 0.143 Uiso 1 1 calc R . .
C22 C 0.1919(6) 0.4804(2) 0.4664(2) 0.1173(18) Uani 1 1 d . . .
H22A H 0.2580 0.4491 0.4810 0.176 Uiso 1 1 calc R . .
H22B H 0.0989 0.4709 0.4753 0.176 Uiso 1 1 calc R . .
H22C H 0.2273 0.5153 0.4899 0.176 Uiso 1 1 calc R . .
C33 C 0.0023(5) 0.37999(18) 0.07898(18) 0.0851(12) Uani 1 1 d . . .
H33B H 0.0849 0.3859 0.0593 0.128 Uiso 1 1 calc R . .
H33C H -0.0321 0.4168 0.0912 0.128 Uiso 1 1 calc R . .
H33A H -0.0727 0.3611 0.0474 0.128 Uiso 1 1 calc R . .
C34 C -0.0617(5) 0.1792(2) -0.0108(2) 0.1080(16) Uani 1 1 d . . .
H34B H -0.0232 0.1613 -0.0457 0.162 Uiso 1 1 calc R . .
H34C H -0.1410 0.2040 -0.0301 0.162 Uiso 1 1 calc R . .
H34A H -0.0950 0.1496 0.0154 0.162 Uiso 1 1 calc R . .
C35 C 0.1715(5) 0.17769(18) 0.0604(2) 0.0977(14) Uani 1 1 d . . .
H35A H 0.1431 0.1509 0.0913 0.147 Uiso 1 1 calc R . .
H35C H 0.2489 0.2017 0.0835 0.147 Uiso 1 1 calc R . .
H35B H 0.2033 0.1564 0.0258 0.147 Uiso 1 1 calc R . .
C36 C 0.1349(4) 0.47267(14) 0.20389(17) 0.0687(10) Uani 1 1 d D A .
H36A H 0.0317 0.4655 0.1917 0.082 Uiso 1 1 calc R . .
H36B H 0.1499 0.4902 0.2478 0.082 Uiso 1 1 calc R . .
Si1 Si 0.15593(17) 0.53421(5) 0.15176(6) 0.0936(4) Uani 1 1 d DU . .
C37 C 0.2551(17) 0.5931(4) 0.2010(5) 0.200(5) Uani 0.673(7) 1 d PDU A 1
H37B H 0.2250 0.5960 0.2428 0.299 Uiso 0.673(7) 1 calc PR A 1
H37C H 0.2355 0.6290 0.1771 0.299 Uiso 0.673(7) 1 calc PR A 1
H37A H 0.3568 0.5850 0.2090 0.299 Uiso 0.673(7) 1 calc PR A 1
C38 C -0.0274(10) 0.5670(5) 0.1154(5) 0.169(4) Uani 0.673(7) 1 d PDU A 1
H38A H -0.0800 0.5414 0.0820 0.253 Uiso 0.673(7) 1 calc PR A 1
H38C H -0.0146 0.6040 0.0956 0.253 Uiso 0.673(7) 1 calc PR A 1
H38B H -0.0802 0.5723 0.1502 0.253 Uiso 0.673(7) 1 calc PR A 1
C39 C 0.2312(12) 0.5146(3) 0.0776(4) 0.132(3) Uani 0.673(7) 1 d PDU A 1
H39B H 0.3315 0.5047 0.0917 0.198 Uiso 0.673(7) 1 calc PR A 1
H39C H 0.2215 0.5471 0.0476 0.198 Uiso 0.673(7) 1 calc PR A 1
H39A H 0.1793 0.4819 0.0553 0.198 Uiso 0.673(7) 1 calc PR A 1
C37A C 0.3553(12) 0.5554(8) 0.1725(9) 0.135(6) Uani 0.327(7) 1 d PDU A 2
H37E H 0.3866 0.5594 0.2199 0.203 Uiso 0.327(7) 1 calc PR A 2
H37F H 0.3681 0.5917 0.1514 0.203 Uiso 0.327(7) 1 calc PR A 2
H37D H 0.4114 0.5258 0.1567 0.203 Uiso 0.327(7) 1 calc PR A 2
C38A C 0.074(3) 0.6025(6) 0.1775(11) 0.182(6) Uani 0.327(7) 1 d PDU A 2
H38D H -0.0276 0.5969 0.1741 0.273 Uiso 0.327(7) 1 calc PR A 2
H38F H 0.0895 0.6339 0.1487 0.273 Uiso 0.327(7) 1 calc PR A 2
H38E H 0.1189 0.6118 0.2227 0.273 Uiso 0.327(7) 1 calc PR A 2
C39A C 0.110(3) 0.5255(9) 0.0611(5) 0.169(7) Uani 0.327(7) 1 d PDU A 2
H39E H 0.0151 0.5092 0.0482 0.253 Uiso 0.327(7) 1 calc PR A 2
H39D H 0.1789 0.5001 0.0473 0.253 Uiso 0.327(7) 1 calc PR A 2
H39F H 0.1125 0.5628 0.0402 0.253 Uiso 0.327(7) 1 calc PR A 2
C40 C 0.4572(3) 0.31741(12) 0.15251(15) 0.0445(7) Uani 1 1 d . . .
C41 C 0.4996(3) 0.26775(13) 0.19203(16) 0.0503(8) Uani 1 1 d . . .
C42 C 0.5768(4) 0.22421(14) 0.16707(19) 0.0635(9) Uani 1 1 d . . .
H42 H 0.6066 0.1918 0.1934 0.076 Uiso 1 1 calc R . .
C43 C 0.6100(4) 0.22753(17) 0.1056(2) 0.0701(11) Uani 1 1 d . . .
H43 H 0.6617 0.1979 0.0904 0.084 Uiso 1 1 calc R . .
C44 C 0.5669(4) 0.27447(17) 0.06702(19) 0.0660(10) Uani 1 1 d . . .
H44 H 0.5890 0.2763 0.0249 0.079 Uiso 1 1 calc R . .
C45 C 0.4909(3) 0.32003(14) 0.08782(16) 0.0532(8) Uani 1 1 d . . .
C46 C 0.4432(4) 0.37077(18) 0.04162(18) 0.0742(11) Uani 1 1 d U . .
H46 H 0.3651 0.3906 0.0576 0.089 Uiso 1 1 calc R . .
C47 C 0.5638(6) 0.4141(2) 0.0441(3) 0.136(2) Uani 1 1 d U . .
H47B H 0.6039 0.4241 0.0896 0.204 Uiso 1 1 calc R . .
H47C H 0.5267 0.4485 0.0199 0.204 Uiso 1 1 calc R . .
H47A H 0.6378 0.3973 0.0242 0.204 Uiso 1 1 calc R . .
C48 C 0.3843(8) 0.3530(3) -0.0300(2) 0.171(3) Uani 1 1 d U . .
H48B H 0.4620 0.3394 -0.0496 0.257 Uiso 1 1 calc R . .
H48C H 0.3390 0.3859 -0.0547 0.257 Uiso 1 1 calc R . .
H48A H 0.3145 0.3225 -0.0312 0.257 Uiso 1 1 calc R . .
C49 C 0.4655(4) 0.25951(14) 0.26012(16) 0.0571(9) Uani 1 1 d . . .
H49 H 0.4044 0.2922 0.2677 0.068 Uiso 1 1 calc R . .
C50 C 0.6008(4) 0.26082(17) 0.31572(19) 0.0816(12) Uani 1 1 d . . .
H50B H 0.5734 0.2586 0.3582 0.122 Uiso 1 1 calc R . .
H50C H 0.6526 0.2963 0.3131 0.122 Uiso 1 1 calc R . .
H50A H 0.6614 0.2283 0.3108 0.122 Uiso 1 1 calc R . .
C51 C 0.3801(4) 0.20365(16) 0.2648(2) 0.0801(11) Uani 1 1 d . . .
H51A H 0.2941 0.2036 0.2303 0.120 Uiso 1 1 calc R . .
H51C H 0.3540 0.2018 0.3076 0.120 Uiso 1 1 calc R . .
H51B H 0.4385 0.1706 0.2594 0.120 Uiso 1 1 calc R . .
H1 H 0.378(4) 0.3911(14) 0.1543(16) 0.059(11) Uiso 1 1 d . . .

loop_
_atom_site_aniso_label
_atom_site_aniso_U_11
_atom_site_aniso_U_22
_atom_site_aniso_U_33
_atom_site_aniso_U_23
_atom_site_aniso_U_13
_atom_site_aniso_U_12
Sc1 0.0426(3) 0.0345(3) 0.0427(3) -0.0057(2) 0.0058(2) 0.0025(2)
N1 0.0499(16) 0.0366(13) 0.0420(13) -0.0048(11) 0.0120(12) -0.0037(11)
N2 0.0524(17) 0.0472(15) 0.0565(16) -0.0088(13) 0.0161(13) -0.0091(12)
N3 0.0481(17) 0.0564(17) 0.0568(16) -0.0128(13) 0.0047(13) 0.0049(13)
N4 0.076(2) 0.079(2) 0.080(2) -0.0328(18) 0.0047(18) -0.0074(18)
N5 0.0522(18) 0.0416(16) 0.0544(16) -0.0005(14) 0.0124(13) 0.0040(13)
C1 0.091(3) 0.068(2) 0.0475(19) 0.0057(17) -0.0027(19) -0.005(2)
C2 0.062(2) 0.0470(19) 0.0424(17) -0.0035(14) 0.0114(15) -0.0030(15)
C3 0.083(3) 0.0442(19) 0.0525(19) 0.0080(15) 0.0134(19) -0.0058(17)
C4 0.069(3) 0.0447(19) 0.068(2) -0.0055(17) 0.025(2) -0.0126(16)
C5 0.107(4) 0.066(3) 0.103(3) 0.007(2) 0.034(3) -0.032(2)
C6 0.052(2) 0.074(3) 0.087(3) -0.024(2) 0.023(2) -0.0188(18)
C7 0.043(2) 0.071(2) 0.076(2) -0.026(2) 0.0066(18) 0.0025(17)
C8 0.043(2) 0.069(2) 0.077(2) -0.0311(19) 0.0070(17) 0.0022(16)
C9 0.058(3) 0.087(3) 0.095(3) -0.046(2) 0.013(2) -0.004(2)
C11 0.0441(19) 0.0385(16) 0.0396(16) -0.0034(13) 0.0037(13) -0.0019(13)
C12 0.051(2) 0.0435(18) 0.0511(18) -0.0135(14) 0.0086(15) -0.0033(14)
C13 0.061(2) 0.047(2) 0.068(2) -0.0169(16) 0.0054(18) -0.0015(16)
C14 0.062(2) 0.0427(19) 0.082(2) -0.0102(18) 0.0012(19) -0.0140(17)
C15 0.049(2) 0.059(2) 0.070(2) -0.0030(18) 0.0064(17) -0.0127(17)
C16 0.045(2) 0.0481(19) 0.0509(18) -0.0056(15) 0.0033(15) -0.0008(15)
C17 0.046(2) 0.067(2) 0.088(3) -0.020(2) 0.0165(19) -0.0018(17)
C18 0.102(4) 0.127(4) 0.118(4) -0.025(3) 0.065(3) -0.011(3)
C19 0.049(3) 0.090(3) 0.156(4) -0.030(3) -0.001(3) 0.013(2)
C20 0.066(3) 0.058(2) 0.091(3) -0.028(2) 0.033(2) -0.0059(18)
C21 0.065(3) 0.102(3) 0.122(4) -0.036(3) 0.026(3) 0.002(2)
C22 0.129(5) 0.140(5) 0.101(3) 0.012(3) 0.065(3) 0.012(4)
C33 0.082(3) 0.097(3) 0.064(2) -0.004(2) -0.013(2) -0.002(2)
C34 0.119(4) 0.105(4) 0.091(3) -0.050(3) 0.003(3) -0.031(3)
C35 0.088(3) 0.084(3) 0.120(4) -0.034(3) 0.020(3) 0.014(3)
C36 0.084(3) 0.049(2) 0.065(2) -0.0108(17) -0.004(2) 0.0140(18)
Si1 0.1312(12) 0.0519(7) 0.0869(8) 0.0152(6) -0.0021(8) 0.0126(7)
C37 0.271(11) 0.109(7) 0.186(8) 0.012(6) -0.029(8) -0.085(7)
C38 0.192(8) 0.161(8) 0.142(7) 0.055(6) 0.007(6) 0.092(7)
C39 0.147(8) 0.113(6) 0.156(7) 0.044(5) 0.076(6) 0.002(6)
C37A 0.159(9) 0.107(11) 0.131(11) 0.045(9) 0.009(9) -0.033(9)
C38A 0.223(12) 0.104(9) 0.213(11) 0.019(9) 0.033(11) 0.051(9)
C39A 0.203(14) 0.167(12) 0.120(7) 0.046(9) -0.005(10) -0.035(12)
C40 0.0334(17) 0.0436(18) 0.0559(19) -0.0118(14) 0.0077(14) -0.0030(13)
C41 0.0449(19) 0.0406(18) 0.066(2) -0.0081(15) 0.0122(16) -0.0009(14)
C42 0.058(2) 0.0427(19) 0.093(3) -0.0066(18) 0.022(2) 0.0032(16)
C43 0.060(2) 0.058(2) 0.099(3) -0.022(2) 0.033(2) 0.0020(18)
C44 0.062(2) 0.071(3) 0.071(2) -0.021(2) 0.0274(19) -0.0048(19)
C45 0.046(2) 0.057(2) 0.058(2) -0.0104(16) 0.0128(16) -0.0033(15)
C46 0.078(3) 0.089(3) 0.060(2) 0.004(2) 0.025(2) 0.013(2)
C47 0.133(5) 0.120(4) 0.150(5) 0.065(4) 0.015(4) -0.017(4)
C48 0.225(7) 0.180(6) 0.079(3) -0.001(4) -0.036(4) 0.047(5)
C49 0.061(2) 0.0439(19) 0.067(2) 0.0036(16) 0.0130(18) 0.0063(15)
C50 0.088(3) 0.070(3) 0.080(3) -0.001(2) 0.003(2) 0.007(2)
C51 0.083(3) 0.067(3) 0.092(3) 0.016(2) 0.023(2) -0.004(2)

loop_
_atom_type_symbol
_atom_type_description
_atom_type_scat_dispersion_real
_atom_type_scat_dispersion_imag
_atom_type_scat_source
C C 0.0033 0.0016 'International Tables Vol C Tables 4.2.6.8 and 6.1.1.4'
H H 0.0000 0.0000 'International Tables Vol C Tables 4.2.6.8 and 6.1.1.4'
N N 0.0061 0.0033 'International Tables Vol C Tables 4.2.6.8 and 6.1.1.4'
Si Si 0.0817 0.0704 'International Tables Vol C Tables 4.2.6.8 and 6.1.1.4'
Sc Sc 0.2519 0.3716 'International Tables Vol C Tables 4.2.6.8 and 6.1.1.4'

loop_
_geom_angle_atom_site_label_1
_geom_angle_atom_site_label_2
_geom_angle_atom_site_label_3
_geom_angle
_geom_angle_site_symmetry_1
_geom_angle_site_symmetry_3
_geom_angle_publ_flag
N5 Sc1 N2 125.34(11) . . ?
N5 Sc1 C36 113.89(13) . . ?
N2 Sc1 C36 118.36(13) . . ?
N5 Sc1 N1 105.86(10) . . ?
N2 Sc1 N1 83.89(9) . . ?
C36 Sc1 N1 96.06(11) . . ?
N5 Sc1 N3 89.86(10) . . ?
N2 Sc1 N3 74.27(10) . . ?
C36 Sc1 N3 91.45(11) . . ?
N1 Sc1 N3 157.90(9) . . ?
N5 Sc1 H1 20.6(8) . . ?
N2 Sc1 H1 144.0(8) . . ?
C36 Sc1 H1 93.4(8) . . ?
N1 Sc1 H1 110.8(8) . . ?
N3 Sc1 H1 89.4(8) . . ?
C2 N1 C11 116.5(2) . . ?
C2 N1 Sc1 124.30(19) . . ?
C11 N1 Sc1 119.18(17) . . ?
C4 N2 C6 116.6(3) . . ?
C4 N2 Sc1 125.3(2) . . ?
C6 N2 Sc1 117.2(2) . . ?
C7 N3 C33 110.4(3) . . ?
C7 N3 C8 113.1(3) . . ?
C33 N3 C8 108.9(3) . . ?
C7 N3 Sc1 101.67(18) . . ?
C33 N3 Sc1 115.2(2) . . ?
C8 N3 Sc1 107.48(18) . . ?
C9 N4 C35 115.0(3) . . ?
C9 N4 C34 110.4(3) . . ?
C35 N4 C34 110.7(3) . . ?
C40 N5 Sc1 147.8(2) . . ?
C40 N5 H1 112(2) . . ?
Sc1 N5 H1 97(2) . . ?
C2 C1 H1B 109.5 . . ?
C2 C1 H1C 109.5 . . ?
H1B C1 H1C 109.5 . . ?
C2 C1 H1A 109.5 . . ?
H1B C1 H1A 109.5 . . ?
H1C C1 H1A 109.5 . . ?
N1 C2 C3 123.7(3) . . ?
N1 C2 C1 121.2(3) . . ?
C3 C2 C1 115.1(3) . . ?
C4 C3 C2 129.5(3) . . ?
C4 C3 H3 115.2 . . ?
C2 C3 H3 115.2 . . ?
N2 C4 C3 124.0(3) . . ?
N2 C4 C5 120.3(3) . . ?
C3 C4 C5 115.7(3) . . ?
C4 C5 H5B 109.5 . . ?
C4 C5 H5C 109.5 . . ?
H5B C5 H5C 109.5 . . ?
C4 C5 H5A 109.5 . . ?
H5B C5 H5A 109.5 . . ?
H5C C5 H5A 109.5 . . ?
N2 C6 C7 109.8(3) . . ?
N2 C6 H6B 109.7 . . ?
C7 C6 H6B 109.7 . . ?
N2 C6 H6A 109.7 . . ?
C7 C6 H6A 109.7 . . ?
H6B C6 H6A 108.2 . . ?
N3 C7 C6 111.6(3) . . ?
N3 C7 H7A 109.3 . . ?
C6 C7 H7A 109.3 . . ?
N3 C7 H7B 109.3 . . ?
C6 C7 H7B 109.3 . . ?
H7A C7 H7B 108.0 . . ?
N3 C8 C9 116.3(3) . . ?
N3 C8 H8A 108.2 . . ?
C9 C8 H8A 108.2 . . ?
N3 C8 H8B 108.2 . . ?
C9 C8 H8B 108.2 . . ?
H8A C8 H8B 107.4 . . ?
N4 C9 C8 113.1(3) . . ?
N4 C9 H9A 109.0 . . ?
C8 C9 H9A 109.0 . . ?
N4 C9 H9B 109.0 . . ?
C8 C9 H9B 109.0 . . ?
H9A C9 H9B 107.8 . . ?
C16 C11 C12 120.4(3) . . ?
C16 C11 N1 121.3(3) . . ?
C12 C11 N1 118.3(3) . . ?
C13 C12 C11 118.3(3) . . ?
C13 C12 C20 118.4(3) . . ?
C11 C12 C20 123.3(3) . . ?
C14 C13 C12 121.6(3) . . ?
C14 C13 H13 119.2 . . ?
C12 C13 H13 119.2 . . ?
C13 C14 C15 119.8(3) . . ?
C13 C14 H14 120.1 . . ?
C15 C14 H14 120.1 . . ?
C14 C15 C16 121.1(3) . . ?
C14 C15 H15 119.5 . . ?
C16 C15 H15 119.5 . . ?
C11 C16 C15 118.8(3) . . ?
C11 C16 C17 123.5(3) . . ?
C15 C16 C17 117.7(3) . . ?
C19 C17 C16 111.7(3) . . ?
C19 C17 C18 110.8(4) . . ?
C16 C17 C18 111.8(3) . . ?
C19 C17 H17 107.4 . . ?
C16 C17 H17 107.4 . . ?
C18 C17 H17 107.4 . . ?
C17 C18 H18C 109.5 . . ?
C17 C18 H18B 109.5 . . ?
H18C C18 H18B 109.5 . . ?
C17 C18 H18A 109.5 . . ?
H18C C18 H18A 109.5 . . ?
H18B C18 H18A 109.5 . . ?
C17 C19 H19A 109.5 . . ?
C17 C19 H19B 109.5 . . ?
H19A C19 H19B 109.5 . . ?
C17 C19 H19C 109.5 . . ?
H19A C19 H19C 109.5 . . ?
H19B C19 H19C 109.5 . . ?
C12 C20 C21 112.9(3) . . ?
C12 C20 C22 111.3(3) . . ?
C21 C20 C22 109.4(3) . . ?
C12 C20 H20 107.7 . . ?
C21 C20 H20 107.7 . . ?
C22 C20 H20 107.7 . . ?
C20 C21 H21C 109.5 . . ?
C20 C21 H21B 109.5 . . ?
H21C C21 H21B 109.5 . . ?
C20 C21 H21A 109.5 . . ?
H21C C21 H21A 109.5 . . ?
H21B C21 H21A 109.5 . . ?
C20 C22 H22A 109.5 . . ?
C20 C22 H22B 109.5 . . ?
H22A C22 H22B 109.5 . . ?
C20 C22 H22C 109.5 . . ?
H22A C22 H22C 109.5 . . ?
H22B C22 H22C 109.5 . . ?
N3 C33 H33B 109.5 . . ?
N3 C33 H33C 109.5 . . ?
H33B C33 H33C 109.5 . . ?
N3 C33 H33A 109.5 . . ?
H33B C33 H33A 109.5 . . ?
H33C C33 H33A 109.5 . . ?
N4 C34 H34B 109.5 . . ?
N4 C34 H34C 109.5 . . ?
H34B C34 H34C 109.5 . . ?
N4 C34 H34A 109.5 . . ?
H34B C34 H34A 109.5 . . ?
H34C C34 H34A 109.5 . . ?
N4 C35 H35A 109.5 . . ?
N4 C35 H35C 109.5 . . ?
H35A C35 H35C 109.5 . . ?
N4 C35 H35B 109.5 . . ?
H35A C35 H35B 109.5 . . ?
H35C C35 H35B 109.5 . . ?
Si1 C36 Sc1 139.7(2) . . ?
Si1 C36 H36A 102.1 . . ?
Sc1 C36 H36A 102.1 . . ?
Si1 C36 H36B 102.1 . . ?
Sc1 C36 H36B 102.1 . . ?
H36A C36 H36B 104.8 . . ?
C36 Si1 C37 111.1(3) . . ?
C36 Si1 C39A 118.9(6) . . ?
C37 Si1 C39A 128.9(7) . . ?
C36 Si1 C39 113.6(3) . . ?
C37 Si1 C39 113.0(6) . . ?
C39A Si1 C39 36.3(7) . . ?
C36 Si1 C38A 112.8(6) . . ?
C37 Si1 C38A 54.4(8) . . ?
C39A Si1 C38A 110.6(9) . . ?
C39 Si1 C38A 133.0(7) . . ?
C36 Si1 C38 109.9(3) . . ?
C37 Si1 C38 104.2(6) . . ?
C39A Si1 C38 68.9(9) . . ?
C39 Si1 C38 104.4(4) . . ?
C38A Si1 C38 51.7(7) . . ?
C36 Si1 C37A 107.1(4) . . ?
C37 Si1 C37A 46.9(6) . . ?
C39A Si1 C37A 105.6(8) . . ?
C39 Si1 C37A 73.6(7) . . ?
C38A Si1 C37A 99.7(8) . . ?
C38 Si1 C37A 140.0(6) . . ?
Si1 C37 H37B 109.5 . . ?
Si1 C37 H37C 109.5 . . ?
Si1 C37 H37A 109.5 . . ?
Si1 C38 H38A 109.5 . . ?
Si1 C38 H38C 109.5 . . ?
Si1 C38 H38B 109.5 . . ?
Si1 C39 H39B 109.5 . . ?
Si1 C39 H39C 109.5 . . ?
Si1 C39 H39A 109.5 . . ?
Si1 C37A H37E 109.5 . . ?
Si1 C37A H37F 109.5 . . ?
H37E C37A H37F 109.5 . . ?
Si1 C37A H37D 109.5 . . ?
H37E C37A H37D 109.5 . . ?
H37F C37A H37D 109.5 . . ?
Si1 C38A H38D 109.5 . . ?
Si1 C38A H38F 109.5 . . ?
H38D C38A H38F 109.5 . . ?
Si1 C38A H38E 109.5 . . ?
H38D C38A H38E 109.5 . . ?
H38F C38A H38E 109.5 . . ?
Si1 C39A H39E 109.5 . . ?
Si1 C39A H39D 109.5 . . ?
H39E C39A H39D 109.5 . . ?
Si1 C39A H39F 109.5 . . ?
H39E C39A H39F 109.5 . . ?
H39D C39A H39F 109.5 . . ?
N5 C40 C41 119.7(3) . . ?
N5 C40 C45 121.8(3) . . ?
C41 C40 C45 118.4(3) . . ?
C42 C41 C40 118.6(3) . . ?
C42 C41 C49 118.5(3) . . ?
C40 C41 C49 122.9(3) . . ?
C43 C42 C41 122.4(3) . . ?
C43 C42 H42 118.8 . . ?
C41 C42 H42 118.8 . . ?
C44 C43 C42 119.1(3) . . ?
C44 C43 H43 120.4 . . ?
C42 C43 H43 120.4 . . ?
C43 C44 C45 122.5(3) . . ?
C43 C44 H44 118.8 . . ?
C45 C44 H44 118.8 . . ?
C44 C45 C40 118.9(3) . . ?
C44 C45 C46 119.8(3) . . ?
C40 C45 C46 121.3(3) . . ?
C47 C46 C45 111.3(4) . . ?
C47 C46 C48 109.5(4) . . ?
C45 C46 C48 113.7(4) . . ?
C47 C46 H46 107.4 . . ?
C45 C46 H46 107.4 . . ?
C48 C46 H46 107.4 . . ?
C46 C47 H47B 109.5 . . ?
C46 C47 H47C 109.5 . . ?
H47B C47 H47C 109.5 . . ?
C46 C47 H47A 109.5 . . ?
H47B C47 H47A 109.5 . . ?
H47C C47 H47A 109.5 . . ?
C46 C48 H48B 109.5 . . ?
C46 C48 H48C 109.5 . . ?
H48B C48 H48C 109.5 . . ?
C46 C48 H48A 109.5 . . ?
H48B C48 H48A 109.5 . . ?
H48C C48 H48A 109.5 . . ?
C41 C49 C50 112.4(3) . . ?
C41 C49 C51 112.3(3) . . ?
C50 C49 C51 110.0(3) . . ?
C41 C49 H49 107.3 . . ?
C50 C49 H49 107.3 . . ?
C51 C49 H49 107.3 . . ?
C49 C50 H50B 109.5 . . ?
C49 C50 H50C 109.5 . . ?
H50B C50 H50C 109.5 . . ?
C49 C50 H50A 109.5 . . ?
H50B C50 H50A 109.5 . . ?
H50C C50 H50A 109.5 . . ?
C49 C51 H51A 109.5 . . ?
C49 C51 H51C 109.5 . . ?
H51A C51 H51C 109.5 . . ?
C49 C51 H51B 109.5 . . ?
H51A C51 H51B 109.5 . . ?
H51C C51 H51B 109.5 . . ?

loop_
_geom_bond_atom_site_label_1
_geom_bond_atom_site_label_2
_geom_bond_distance
_geom_bond_site_symmetry_2
_geom_bond_publ_flag
Sc1 N5 2.054(3) . ?
Sc1 N2 2.172(3) . ?
Sc1 C36 2.217(3) . ?
Sc1 N1 2.221(2) . ?
Sc1 N3 2.392(3) . ?
Sc1 H1 2.30(3) . ?
N1 C2 1.324(4) . ?
N1 C11 1.450(3) . ?
N2 C4 1.335(4) . ?
N2 C6 1.480(4) . ?
N3 C7 1.460(4) . ?
N3 C33 1.478(4) . ?
N3 C8 1.490(4) . ?
N4 C9 1.408(4) . ?
N4 C35 1.434(5) . ?
N4 C34 1.458(5) . ?
N5 C40 1.390(4) . ?
N5 H1 0.82(3) . ?
C1 C2 1.518(4) . ?
C1 H1B 0.9600 . ?
C1 H1C 0.9600 . ?
C1 H1A 0.9600 . ?
C2 C3 1.396(4) . ?
C3 C4 1.394(5) . ?
C3 H3 0.9300 . ?
C4 C5 1.528(5) . ?
C5 H5B 0.9600 . ?
C5 H5C 0.9600 . ?
C5 H5A 0.9600 . ?
C6 C7 1.495(5) . ?
C6 H6B 0.9700 . ?
C6 H6A 0.9700 . ?
C7 H7A 0.9700 . ?
C7 H7B 0.9700 . ?
C8 C9 1.522(4) . ?
C8 H8A 0.9700 . ?
C8 H8B 0.9700 . ?
C9 H9A 0.9700 . ?
C9 H9B 0.9700 . ?
C11 C16 1.392(4) . ?
C11 C12 1.401(4) . ?
C12 C13 1.391(4) . ?
C12 C20 1.524(4) . ?
C13 C14 1.363(5) . ?
C13 H13 0.9300 . ?
C14 C15 1.369(5) . ?
C14 H14 0.9300 . ?
C15 C16 1.394(4) . ?
C15 H15 0.9300 . ?
C16 C17 1.519(4) . ?
C17 C19 1.518(5) . ?
C17 C18 1.521(5) . ?
C17 H17 0.9800 . ?
C18 H18C 0.9600 . ?
C18 H18B 0.9600 . ?
C18 H18A 0.9600 . ?
C19 H19A 0.9600 . ?
C19 H19B 0.9600 . ?
C19 H19C 0.9600 . ?
C20 C21 1.526(5) . ?
C20 C22 1.535(6) . ?
C20 H20 0.9800 . ?
C21 H21C 0.9600 . ?
C21 H21B 0.9600 . ?
C21 H21A 0.9600 . ?
C22 H22A 0.9600 . ?
C22 H22B 0.9600 . ?
C22 H22C 0.9600 . ?
C33 H33B 0.9600 . ?
C33 H33C 0.9600 . ?
C33 H33A 0.9600 . ?
C34 H34B 0.9600 . ?
C34 H34C 0.9600 . ?
C34 H34A 0.9600 . ?
C35 H35A 0.9600 . ?
C35 H35C 0.9600 . ?
C35 H35B 0.9600 . ?
C36 Si1 1.810(4) . ?
C36 H36A 0.9700 . ?
C36 H36B 0.9700 . ?
Si1 C37 1.827(8) . ?
Si1 C39A 1.830(9) . ?
Si1 C39 1.863(7) . ?
Si1 C38A 1.875(10) . ?
Si1 C38 1.896(8) . ?
Si1 C37A 1.909(10) . ?
C37 H37B 0.9600 . ?
C37 H37C 0.9600 . ?
C37 H37A 0.9600 . ?
C38 H38A 0.9600 . ?
C38 H38C 0.9600 . ?
C38 H38B 0.9600 . ?
C39 H39B 0.9600 . ?
C39 H39C 0.9600 . ?
C39 H39A 0.9600 . ?
C37A H37E 0.9600 . ?
C37A H37F 0.9600 . ?
C37A H37D 0.9600 . ?
C38A H38D 0.9600 . ?
C38A H38F 0.9600 . ?
C38A H38E 0.9600 . ?
C39A H39E 0.9600 . ?
C39A H39D 0.9600 . ?
C39A H39F 0.9600 . ?
C40 C41 1.410(4) . ?
C40 C45 1.428(4) . ?
C41 C42 1.398(4) . ?
C41 C49 1.509(4) . ?
C42 C43 1.364(5) . ?
C42 H42 0.9300 . ?
C43 C44 1.350(5) . ?
C43 H43 0.9300 . ?
C44 C45 1.387(5) . ?
C44 H44 0.9300 . ?
C45 C46 1.512(5) . ?
C46 C47 1.508(6) . ?
C46 C48 1.515(6) . ?
C46 H46 0.9800 . ?
C47 H47B 0.9600 . ?
C47 H47C 0.9600 . ?
C47 H47A 0.9600 . ?
C48 H48B 0.9600 . ?
C48 H48C 0.9600 . ?
C48 H48A 0.9600 . ?
C49 C50 1.527(5) . ?
C49 C51 1.532(5) . ?
C49 H49 0.9800 . ?
C50 H50B 0.9600 . ?
C50 H50C 0.9600 . ?
C50 H50A 0.9600 . ?
C51 H51A 0.9600 . ?
C51 H51C 0.9600 . ?
C51 H51B 0.9600 . ?

loop_
_geom_torsion_atom_site_label_1
_geom_torsion_atom_site_label_2
_geom_torsion_atom_site_label_3
_geom_torsion_atom_site_label_4
_geom_torsion
_geom_torsion_site_symmetry_1
_geom_torsion_site_symmetry_2
_geom_torsion_site_symmetry_3
_geom_torsion_site_symmetry_4
_geom_torsion_publ_flag
N5 Sc1 N1 C2 -96.1(3) . . . . ?
N2 Sc1 N1 C2 29.0(2) . . . . ?
C36 Sc1 N1 C2 147.0(3) . . . . ?
N3 Sc1 N1 C2 37.8(4) . . . . ?
N5 Sc1 N1 C11 82.1(2) . . . . ?
N2 Sc1 N1 C11 -152.9(2) . . . . ?
C36 Sc1 N1 C11 -34.9(2) . . . . ?
N3 Sc1 N1 C11 -144.1(2) . . . . ?
N5 Sc1 N2 C4 77.4(3) . . . . ?
C36 Sc1 N2 C4 -121.3(3) . . . . ?
N1 Sc1 N2 C4 -27.7(3) . . . . ?
N3 Sc1 N2 C4 155.7(3) . . . . ?
N5 Sc1 N2 C6 -91.5(2) . . . . ?
C36 Sc1 N2 C6 69.7(2) . . . . ?
N1 Sc1 N2 C6 163.3(2) . . . . ?
N3 Sc1 N2 C6 -13.2(2) . . . . ?
N5 Sc1 N3 C7 162.1(2) . . . . ?
N2 Sc1 N3 C7 35.1(2) . . . . ?
C36 Sc1 N3 C7 -84.0(2) . . . . ?
N1 Sc1 N3 C7 26.0(3) . . . . ?
N5 Sc1 N3 C33 -78.5(3) . . . . ?
N2 Sc1 N3 C33 154.5(3) . . . . ?
C36 Sc1 N3 C33 35.4(3) . . . . ?
N1 Sc1 N3 C33 145.5(3) . . . . ?
N5 Sc1 N3 C8 43.1(2) . . . . ?
N2 Sc1 N3 C8 -83.9(2) . . . . ?
C36 Sc1 N3 C8 157.0(2) . . . . ?
N1 Sc1 N3 C8 -93.0(3) . . . . ?
N2 Sc1 N5 C40 3.4(4) . . . . ?
C36 Sc1 N5 C40 -158.6(4) . . . . ?
N1 Sc1 N5 C40 97.2(4) . . . . ?
N3 Sc1 N5 C40 -67.0(4) . . . . ?
C11 N1 C2 C3 164.2(3) . . . . ?
Sc1 N1 C2 C3 -17.7(4) . . . . ?
C11 N1 C2 C1 -16.2(4) . . . . ?
Sc1 N1 C2 C1 162.0(2) . . . . ?
N1 C2 C3 C4 -9.7(6) . . . . ?
C1 C2 C3 C4 170.6(4) . . . . ?
C6 N2 C4 C3 -175.9(3) . . . . ?
Sc1 N2 C4 C3 15.2(5) . . . . ?
C6 N2 C4 C5 4.4(5) . . . . ?
Sc1 N2 C4 C5 -164.6(3) . . . . ?
C2 C3 C4 N2 11.5(6) . . . . ?
C2 C3 C4 C5 -168.7(4) . . . . ?
C4 N2 C6 C7 178.6(3) . . . . ?
Sc1 N2 C6 C7 -11.5(3) . . . . ?
C33 N3 C7 C6 -177.2(3) . . . . ?
C8 N3 C7 C6 60.5(3) . . . . ?
Sc1 N3 C7 C6 -54.4(3) . . . . ?
N2 C6 C7 N3 46.9(4) . . . . ?
C7 N3 C8 C9 53.6(4) . . . . ?
C33 N3 C8 C9 -69.6(4) . . . . ?
Sc1 N3 C8 C9 165.0(3) . . . . ?
C35 N4 C9 C8 58.5(5) . . . . ?
C34 N4 C9 C8 -175.4(4) . . . . ?
N3 C8 C9 N4 146.3(3) . . . . ?
C2 N1 C11 C16 97.9(3) . . . . ?
Sc1 N1 C11 C16 -80.4(3) . . . . ?
C2 N1 C11 C12 -83.3(3) . . . . ?
Sc1 N1 C11 C12 98.4(3) . . . . ?
C16 C11 C12 C13 -0.8(4) . . . . ?
N1 C11 C12 C13 -179.6(3) . . . . ?
C16 C11 C12 C20 -179.8(3) . . . . ?
N1 C11 C12 C20 1.4(4) . . . . ?
C11 C12 C13 C14 0.2(5) . . . . ?
C20 C12 C13 C14 179.3(3) . . . . ?
C12 C13 C14 C15 0.8(5) . . . . ?
C13 C14 C15 C16 -1.2(5) . . . . ?
C12 C11 C16 C15 0.4(4) . . . . ?
N1 C11 C16 C15 179.1(3) . . . . ?
C12 C11 C16 C17 179.1(3) . . . . ?
N1 C11 C16 C17 -2.2(4) . . . . ?
C14 C15 C16 C11 0.7(5) . . . . ?
C14 C15 C16 C17 -178.1(3) . . . . ?
C11 C16 C17 C19 -111.1(4) . . . . ?
C15 C16 C17 C19 67.6(4) . . . . ?
C11 C16 C17 C18 124.1(4) . . . . ?
C15 C16 C17 C18 -57.2(4) . . . . ?
C13 C12 C20 C21 47.6(4) . . . . ?
C11 C12 C20 C21 -133.3(3) . . . . ?
C13 C12 C20 C22 -75.8(4) . . . . ?
C11 C12 C20 C22 103.3(4) . . . . ?
N5 Sc1 C36 Si1 1.4(3) . . . . ?
N2 Sc1 C36 Si1 -162.0(3) . . . . ?
N1 Sc1 C36 Si1 111.7(3) . . . . ?
N3 Sc1 C36 Si1 -89.1(3) . . . . ?
Sc1 C36 Si1 C37 -105.7(7) . . . . ?
Sc1 C36 Si1 C39A 63.3(10) . . . . ?
Sc1 C36 Si1 C39 23.0(5) . . . . ?
Sc1 C36 Si1 C38A -164.8(9) . . . . ?
Sc1 C36 Si1 C38 139.5(5) . . . . ?
Sc1 C36 Si1 C37A -56.1(8) . . . . ?
Sc1 N5 C40 C41 -39.8(5) . . . . ?
Sc1 N5 C40 C45 138.3(4) . . . . ?
N5 C40 C41 C42 -179.8(3) . . . . ?
C45 C40 C41 C42 2.1(4) . . . . ?
N5 C40 C41 C49 0.1(4) . . . . ?
C45 C40 C41 C49 -178.0(3) . . . . ?
C40 C41 C42 C43 -1.3(5) . . . . ?
C49 C41 C42 C43 178.8(3) . . . . ?
C41 C42 C43 C44 -0.1(6) . . . . ?
C42 C43 C44 C45 0.7(6) . . . . ?
C43 C44 C45 C40 0.2(5) . . . . ?
C43 C44 C45 C46 -178.8(4) . . . . ?
N5 C40 C45 C44 -179.7(3) . . . . ?
C41 C40 C45 C44 -1.6(4) . . . . ?
N5 C40 C45 C46 -0.7(5) . . . . ?
C41 C40 C45 C46 177.4(3) . . . . ?
C44 C45 C46 C47 -82.3(5) . . . . ?
C40 C45 C46 C47 98.8(4) . . . . ?
C44 C45 C46 C48 41.9(6) . . . . ?
C40 C45 C46 C48 -137.0(4) . . . . ?
C42 C41 C49 C50 67.2(4) . . . . ?
C40 C41 C49 C50 -112.8(3) . . . . ?
C42 C41 C49 C51 -57.5(4) . . . . ?
C40 C41 C49 C51 122.6(3) . . . . ?
